data_7033296
loop_
_publ_author_name
'Tan, Jingyun'
'Li, Rui'
'Li, Dandan'
'Zhang, Qiong'
'Li, Shengli'
'Zhou, Hongping'
'Yang, Jiaxiang'
'Wu, Jieying'
'Tian, Yupeng'

_publ_section_title
;
 Thiophene-based terpyridine and its zinc halide complexes: third-order
 nonlinear optical properties in the near-infrared region.
;
_journal_issue 3
_journal_name_full 'Dalton transactions (Cambridge, England : 2003)'
_journal_page_first 1473
_journal_page_last 1482
_journal_paper_doi 10.1039/c4dt02933j
_journal_volume 44
_journal_year 2015
_chemical_formula_moiety 'C31 H22 N4 S'
_chemical_formula_sum 'C31 H22 N4 S'
_chemical_formula_weight 482.59
_chemical_melting_point 471
_chemical_name_systematic
; 
 4'-(4-(diphenylamino)thienyl)-2,2':6',2''-terpyridine 
;
_space_group_IT_number 14
_symmetry_cell_setting monoclinic
_symmetry_space_group_name_Hall '-P 2ybc'
_symmetry_space_group_name_H-M 'P 1 21/c 1'
_atom_sites_solution_hydrogens geom
_atom_sites_solution_primary direct
_atom_sites_solution_secondary difmap
_audit_creation_method SHELXL-97
_cell_angle_alpha 90.000(5)
_cell_angle_beta 95.255(5)
_cell_angle_gamma 90.000(5)
_cell_formula_units_Z 8
_cell_length_a 13.288(5)
_cell_length_b 40.706(5)
_cell_length_c 9.100(5)
_cell_measurement_reflns_used 2173
_cell_measurement_temperature 298(2)
_cell_measurement_theta_max 18.09
_cell_measurement_theta_min 2.46
_cell_volume 4902(3)
_computing_cell_refinement 'Bruker SMART'
_computing_data_collection 'Bruker APEX2'
_computing_data_reduction 'Bruker SAINT'
_computing_molecular_graphics 'Bruker SHELXTL'
_computing_publication_material 'Bruker SHELXTL'
_computing_structure_refinement 'SHELXL-97 (Sheldrick, 2008)'
_computing_structure_solution 'SHELXS-97 (Sheldrick, 2008)'
_diffrn_ambient_temperature 298(2)
_diffrn_measured_fraction_theta_full 0.999
_diffrn_measured_fraction_theta_max 0.999
_diffrn_measurement_device_type 'Bruker APEX-II CCD'
_diffrn_measurement_method 'phi and omega scans'
_diffrn_radiation_monochromator graphite
_diffrn_radiation_source 'fine-focus sealed tube'
_diffrn_radiation_type MoK\a
_diffrn_radiation_wavelength 0.71069
_diffrn_reflns_av_R_equivalents 0.0935
_diffrn_reflns_av_sigmaI/netI 0.0929
_diffrn_reflns_limit_h_max 15
_diffrn_reflns_limit_h_min -15
_diffrn_reflns_limit_k_max 48
_diffrn_reflns_limit_k_min -48
_diffrn_reflns_limit_l_max 10
_diffrn_reflns_limit_l_min -10
_diffrn_reflns_number 35049
_diffrn_reflns_theta_full 25.00
_diffrn_reflns_theta_max 25.00
_diffrn_reflns_theta_min 1.00
_exptl_absorpt_coefficient_mu 0.160
_exptl_absorpt_correction_T_max 0.9687
_exptl_absorpt_correction_T_min 0.9536
_exptl_absorpt_correction_type psi-scan
_exptl_absorpt_process_details 'SADABS; Bruker, 2000'
_exptl_crystal_colour brown
_exptl_crystal_density_diffrn 1.308
_exptl_crystal_density_method 'not measured'
_exptl_crystal_description block
_exptl_crystal_F_000 2016
_exptl_crystal_recrystallization_method 'Re-crystallisation from solvent: acetonitrile'
_exptl_crystal_size_max 0.30
_exptl_crystal_size_mid 0.20
_exptl_crystal_size_min 0.20
_refine_diff_density_max 0.226
_refine_diff_density_min -0.235
_refine_diff_density_rms 0.045
_refine_ls_extinction_method none
_refine_ls_goodness_of_fit_ref 0.907
_refine_ls_hydrogen_treatment constr
_refine_ls_matrix_type full
_refine_ls_number_parameters 649
_refine_ls_number_reflns 8621
_refine_ls_number_restraints 35
_refine_ls_restrained_S_all 0.911
_refine_ls_R_factor_all 0.1352
_refine_ls_R_factor_gt 0.0561
_refine_ls_shift/su_max 0.000
_refine_ls_shift/su_mean 0.000
_refine_ls_structure_factor_coef Fsqd
_refine_ls_weighting_details 'calc w=1/[\s^2^(Fo^2^)+(0.1000P)^2^+0.5000P] where P=(Fo^2^+2Fc^2^)/3'
_refine_ls_weighting_scheme calc
_refine_ls_wR_factor_gt 0.1387
_refine_ls_wR_factor_ref 0.1912
_reflns_number_gt 4301
_reflns_number_total 8621
_reflns_threshold_expression >2sigma(I)
_cod_data_source_file c4dt02933j2.cif
_cod_data_source_block DBL22
_cod_depositor_comments
;
The following automatic conversions were performed:

'_symmetry_cell_setting' value 'Monoclinic' changed to 'monoclinic'
according to
/usr/data/users/saulius/crontab/automatic-downloads/rss-feeds/RSC/lib/dictionaries/cif_core.dic
dictionary named 'cif_core.dic' version 2.4.2 from 2011-04-26.

Automatic conversion script
Id: cif_fix_values 2935 2014-11-11 08:27:57Z andrius 

 Adding full bibliography for 7033296--7033299.cif.
;
_cod_original_sg_symbol_H-M P2(1)/c
_cod_database_code 7033296

loop_
_symmetry_equiv_pos_as_xyz
'x, y, z'
'-x, y+1/2, -z+1/2'
'-x, -y, -z'
'x, -y-1/2, z-1/2'

loop_
_atom_site_label
_atom_site_type_symbol
_atom_site_fract_x
_atom_site_fract_y
_atom_site_fract_z
_atom_site_U_iso_or_equiv
_atom_site_adp_type
_atom_site_occupancy
_atom_site_symmetry_multiplicity
_atom_site_calc_flag
_atom_site_refinement_flags
C1 C 0.4380(5) 0.39649(13) 0.4334(6) 0.0911(17) Uani 1 1 d .
H1 H 0.4524 0.3842 0.5188 0.109 Uiso 1 1 calc R
C2 C 0.3449(4) 0.39461(13) 0.3588(6) 0.0813(16) Uani 1 1 d .
H2 H 0.2965 0.3805 0.3910 0.098 Uiso 1 1 calc R
C3 C 0.3227(3) 0.41350(12) 0.2365(6) 0.0720(14) Uani 1 1 d .
H3 H 0.2584 0.4125 0.1868 0.086 Uiso 1 1 calc R
C4 C 0.3946(3) 0.43421(10) 0.1852(5) 0.0590(11) Uani 1 1 d .
H4 H 0.3788 0.4472 0.1021 0.071 Uiso 1 1 calc R
C5 C 0.5114(4) 0.41657(11) 0.3833(5) 0.0683(13) Uani 1 1 d .
H5 H 0.5754 0.4174 0.4338 0.082 Uiso 1 1 calc R
C6 C 0.5662(3) 0.42695(10) -0.0284(5) 0.0590(11) Uani 1 1 d .
H6 H 0.5313 0.4096 0.0097 0.071 Uiso 1 1 calc R
C7 C 0.5936(4) 0.42526(11) -0.1724(5) 0.0698(12) Uani 1 1 d U
H7 H 0.5767 0.4068 -0.2299 0.084 Uiso 1 1 calc R
C8 C 0.6448(4) 0.45035(11) -0.2289(5) 0.0677(12) Uani 1 1 d U
H8 H 0.6637 0.4491 -0.3247 0.081 Uiso 1 1 calc R
C9 C 0.6687(3) 0.47753(11) -0.1445(5) 0.0666(13) Uani 1 1 d .
H9 H 0.7034 0.4948 -0.1838 0.080 Uiso 1 1 calc R
C10 C 0.6420(3) 0.47962(10) -0.0025(5) 0.0595(12) Uani 1 1 d .
H10 H 0.6587 0.4983 0.0536 0.071 Uiso 1 1 calc R
C11 C 0.5902(3) 0.45404(9) 0.0577(4) 0.0435(9) Uani 1 1 d .
C12 C 0.4899(3) 0.43527(9) 0.2592(4) 0.0460(10) Uani 1 1 d .
C13 C 0.6262(3) 0.47511(10) 0.3081(4) 0.0473(10) Uani 1 1 d .
C14 C 0.6021(3) 0.50285(10) 0.3786(4) 0.0520(10) Uani 1 1 d .
H14 H 0.5402 0.5135 0.3616 0.062 Uiso 1 1 calc R
C15 C 0.6817(3) 0.51396(10) 0.4816(4) 0.0505(10) Uani 1 1 d .
H15 H 0.6771 0.5327 0.5392 0.061 Uiso 1 1 calc R
C16 C 0.7653(3) 0.49456(9) 0.4876(4) 0.0424(9) Uani 1 1 d .
C17 C 0.8592(3) 0.49723(9) 0.5867(4) 0.0416(9) Uani 1 1 d .
C18 C 0.8818(3) 0.52552(9) 0.6704(4) 0.0462(10) Uani 1 1 d .
H18 H 0.8387 0.5436 0.6621 0.055 Uiso 1 1 calc R
C19 C 0.9696(3) 0.52638(9) 0.7666(4) 0.0447(9) Uani 1 1 d .
C20 C 0.9283(3) 0.47187(9) 0.6001(4) 0.0436(9) Uani 1 1 d .
H20 H 0.9168 0.4529 0.5441 0.052 Uiso 1 1 calc R
C21 C 1.0145(3) 0.47453(9) 0.6963(4) 0.0436(9) Uani 1 1 d .
C22 C 1.1402(4) 0.39795(11) 0.6244(6) 0.0799(15) Uani 1 1 d .
H22 H 1.1273 0.3800 0.5621 0.096 Uiso 1 1 calc R
C23 C 1.2283(4) 0.39805(12) 0.7136(5) 0.0727(14) Uani 1 1 d .
H23 H 1.2738 0.3807 0.7129 0.087 Uiso 1 1 calc R
C24 C 1.2471(4) 0.42426(13) 0.8032(6) 0.0808(15) Uani 1 1 d .
H24 H 1.3068 0.4252 0.8649 0.097 Uiso 1 1 calc R
C25 C 1.1780(3) 0.44962(11) 0.8036(5) 0.0678(13) Uani 1 1 d .
H25 H 1.1900 0.4676 0.8656 0.081 Uiso 1 1 calc R
C26 C 1.0906(3) 0.44752(9) 0.7093(4) 0.0473(10) Uani 1 1 d .
C27 C 0.9963(3) 0.55597(10) 0.8582(4) 0.0503(10) Uani 1 1 d .
C28 C 1.0840(3) 0.55686(11) 0.9536(5) 0.0677(13) Uani 1 1 d .
H28 H 1.1279 0.5390 0.9607 0.081 Uiso 1 1 calc R
C29 C 1.1049(4) 0.58448(13) 1.0371(6) 0.0791(15) Uani 1 1 d .
H29 H 1.1630 0.5855 1.1022 0.095 Uiso 1 1 calc R
C30 C 1.0402(4) 0.61033(12) 1.0241(6) 0.0764(14) Uani 1 1 d .
H30 H 1.0525 0.6292 1.0806 0.092 Uiso 1 1 calc R
C31 C 0.9571(4) 0.60795(12) 0.9267(6) 0.0823(16) Uani 1 1 d .
H31 H 0.9136 0.6259 0.9174 0.099 Uiso 1 1 calc R
C32 C 0.0897(3) 0.26980(11) 1.0441(5) 0.0650(12) Uani 1 1 d .
H32 H 0.1157 0.2578 1.1258 0.078 Uiso 1 1 calc R
C33 C -0.0004(4) 0.26061(13) 0.9660(6) 0.0824(15) Uani 1 1 d .
H33 H -0.0358 0.2427 0.9980 0.099 Uiso 1 1 calc R
C34 C -0.0381(3) 0.27725(14) 0.8439(5) 0.0746(15) Uani 1 1 d .
H34 H -0.0978 0.2704 0.7916 0.089 Uiso 1 1 calc R
C35 C 0.0119(3) 0.30417(13) 0.7983(5) 0.0678(13) Uani 1 1 d .
H35 H -0.0141 0.3157 0.7150 0.081 Uiso 1 1 calc R
C36 C 0.1018(3) 0.31454(11) 0.8758(4) 0.0565(11) Uani 1 1 d .
H36 H 0.1353 0.3330 0.8451 0.068 Uiso 1 1 calc R
C37 C 0.1404(3) 0.29715(10) 0.9983(4) 0.0459(10) Uani 1 1 d .
C38 C 0.1626(3) 0.31319(10) 1.3142(5) 0.0590(11) Uani 1 1 d .
H38 H 0.0983 0.3156 1.2657 0.071 Uiso 1 1 calc R
C39 C 0.1754(4) 0.31383(11) 1.4662(5) 0.0676(13) Uani 1 1 d .
H39 H 0.1193 0.3161 1.5194 0.081 Uiso 1 1 calc R
C40 C 0.2696(4) 0.31112(11) 1.5400(5) 0.0743(14) Uani 1 1 d .
H40 H 0.2777 0.3117 1.6426 0.089 Uiso 1 1 calc R
C41 C 0.3514(4) 0.30765(11) 1.4608(5) 0.0672(13) Uani 1 1 d .
H41 H 0.4156 0.3060 1.5103 0.081 Uiso 1 1 calc R
C42 C 0.3404(3) 0.30647(10) 1.3084(5) 0.0547(11) Uani 1 1 d .
H42 H 0.3969 0.3040 1.2562 0.066 Uiso 1 1 calc R
C43 C 0.2451(3) 0.30903(9) 1.2335(4) 0.0452(10) Uani 1 1 d .
C44 C 0.3163(3) 0.31366(9) 0.9978(4) 0.0431(9) Uani 1 1 d .
C45 C 0.3630(3) 0.34242(10) 0.9764(4) 0.0533(11) Uani 1 1 d .
H45 H 0.3418 0.3625 1.0115 0.064 Uiso 1 1 calc R
C46 C 0.4479(3) 0.33869(10) 0.8946(4) 0.0529(11) Uani 1 1 d .
H46 H 0.4880 0.3562 0.8699 0.063 Uiso 1 1 calc R
C47 C 0.4656(3) 0.30707(9) 0.8554(4) 0.0419(9) Uani 1 1 d .
C48 C 0.5470(3) 0.29458(10) 0.7718(4) 0.0429(9) Uani 1 1 d .
C49 C 0.5624(3) 0.26136(9) 0.7532(4) 0.0449(10) Uani 1 1 d .
H49 H 0.5200 0.2462 0.7929 0.054 Uiso 1 1 calc R
C50 C 0.6411(3) 0.25064(9) 0.6754(4) 0.0436(9) Uani 1 1 d .
C51 C 0.6130(3) 0.31602(10) 0.7102(4) 0.0460(10) Uani 1 1 d .
H51 H 0.6055 0.3386 0.7201 0.055 Uiso 1 1 calc R
C52 C 0.6898(3) 0.30357(10) 0.6341(4) 0.0466(10) Uani 1 1 d .
C53 C 0.6182(3) 0.16227(11) 0.7067(6) 0.0740(12) Uani 1 1 d U
H53 H 0.5787 0.1475 0.7540 0.089 Uiso 1 1 calc R
C54 C 0.6905(4) 0.14989(12) 0.6227(6) 0.0805(13) Uani 1 1 d U
H54 H 0.7004 0.1273 0.6157 0.097 Uiso 1 1 calc R
C55 C 0.7469(4) 0.17110(12) 0.5508(6) 0.0772(12) Uani 1 1 d U
H55 H 0.7949 0.1633 0.4911 0.093 Uiso 1 1 calc R
C56 C 0.7324(3) 0.20424(11) 0.5670(5) 0.0667(12) Uani 1 1 d U
H56 H 0.7712 0.2192 0.5196 0.080 Uiso 1 1 calc R
C57 C 0.6598(3) 0.21504(10) 0.6540(4) 0.0500(10) Uani 1 1 d .
C58 C 0.8305(4) 0.37717(13) 0.5613(6) 0.0926(17) Uani 1 1 d .
H58 H 0.8352 0.3986 0.5966 0.111 Uiso 1 1 calc R
C59 C 0.7619(3) 0.32609(10) 0.5680(4) 0.0492(10) Uani 1 1 d .
C60 C 0.8201(3) 0.31532(11) 0.4601(5) 0.0575(11) Uani 1 1 d U
H60 H 0.8162 0.2936 0.4279 0.069 Uiso 1 1 calc R
C61 C 0.8841(3) 0.33717(13) 0.4010(5) 0.0676(12) Uani 1 1 d U
H61 H 0.9227 0.3306 0.3261 0.081 Uiso 1 1 calc R
C62 C 0.8906(4) 0.36840(14) 0.4525(6) 0.0796(15) Uani 1 1 d .
H62 H 0.9344 0.3835 0.4153 0.095 Uiso 1 1 calc R
N1 N 0.5645(2) 0.45649(8) 0.2051(3) 0.0506(8) Uani 1 1 d .
N2 N 1.0358(2) 0.50126(8) 0.7797(3) 0.0452(8) Uani 1 1 d .
N3 N 1.0713(3) 0.42182(9) 0.6205(4) 0.0658(10) Uani 1 1 d .
N4 N 0.9335(3) 0.58155(9) 0.8429(4) 0.0733(11) Uani 1 1 d .
N5 N 0.2327(2) 0.30820(8) 1.0778(3) 0.0490(8) Uani 1 1 d .
N6 N 0.6016(3) 0.19438(8) 0.7241(4) 0.0624(9) Uani 1 1 d U
N7 N 0.7043(2) 0.27132(8) 0.6151(3) 0.0487(8) Uani 1 1 d .
N8 N 0.7661(3) 0.35699(10) 0.6195(4) 0.0766(11) Uani 1 1 d .
S1 S 0.74796(7) 0.46219(3) 0.36689(12) 0.0520(3) Uani 1 1 d .
S2 S 0.37752(8) 0.28129(2) 0.92107(12) 0.0518(3) Uani 1 1 d .

loop_
_atom_site_aniso_label
_atom_site_aniso_U_11
_atom_site_aniso_U_22
_atom_site_aniso_U_33
_atom_site_aniso_U_23
_atom_site_aniso_U_13
_atom_site_aniso_U_12
C1 0.108(4) 0.099(4) 0.067(4) 0.011(3) 0.012(3) -0.046(4)
C2 0.095(4) 0.078(4) 0.078(4) -0.020(3) 0.043(3) -0.039(3)
C3 0.045(3) 0.078(3) 0.094(4) -0.040(3) 0.017(3) -0.016(2)
C4 0.049(3) 0.058(3) 0.069(3) -0.009(2) 0.001(2) -0.005(2)
C5 0.071(3) 0.077(3) 0.056(3) 0.007(3) -0.003(2) -0.019(3)
C6 0.076(3) 0.052(3) 0.050(3) -0.005(2) 0.010(2) -0.012(2)
C7 0.093(3) 0.063(3) 0.055(3) -0.010(2) 0.014(2) -0.011(2)
C8 0.083(3) 0.072(3) 0.051(3) -0.005(2) 0.019(2) -0.003(2)
C9 0.080(3) 0.071(3) 0.052(3) 0.013(3) 0.019(2) -0.014(3)
C10 0.070(3) 0.059(3) 0.049(3) 0.000(2) 0.008(2) -0.021(2)
C11 0.044(2) 0.053(2) 0.032(2) 0.0011(19) -0.0018(18) -0.0029(18)
C12 0.046(2) 0.049(2) 0.044(2) -0.009(2) 0.0080(19) -0.0082(19)
C13 0.044(2) 0.059(3) 0.040(2) -0.001(2) 0.0077(19) -0.0099(19)
C14 0.047(2) 0.058(3) 0.050(2) -0.007(2) -0.001(2) 0.001(2)
C15 0.051(2) 0.049(2) 0.051(2) -0.008(2) 0.001(2) 0.002(2)
C16 0.040(2) 0.050(2) 0.038(2) -0.0019(18) 0.0059(18) -0.0080(18)
C17 0.040(2) 0.045(2) 0.040(2) -0.0039(19) 0.0101(18) -0.0097(18)
C18 0.036(2) 0.052(2) 0.050(2) -0.003(2) 0.0028(19) -0.0046(18)
C19 0.043(2) 0.050(2) 0.042(2) -0.0061(19) 0.0111(19) -0.0068(19)
C20 0.044(2) 0.044(2) 0.043(2) -0.0050(18) 0.0075(19) -0.0087(19)
C21 0.043(2) 0.047(2) 0.041(2) -0.0025(19) 0.0074(19) -0.0065(18)
C22 0.084(4) 0.059(3) 0.093(4) -0.021(3) -0.008(3) 0.015(3)
C23 0.072(3) 0.069(3) 0.077(3) 0.003(3) 0.003(3) 0.019(3)
C24 0.066(3) 0.082(4) 0.089(4) 0.002(3) -0.019(3) 0.016(3)
C25 0.065(3) 0.062(3) 0.072(3) -0.010(2) -0.018(3) 0.004(2)
C26 0.045(2) 0.046(2) 0.052(3) 0.001(2) 0.005(2) -0.0032(19)
C27 0.044(2) 0.056(3) 0.052(3) -0.015(2) 0.010(2) -0.011(2)
C28 0.053(3) 0.069(3) 0.079(3) -0.022(3) -0.005(3) -0.001(2)
C29 0.057(3) 0.092(4) 0.086(4) -0.036(3) -0.007(3) -0.009(3)
C30 0.064(3) 0.064(3) 0.100(4) -0.033(3) 0.000(3) -0.012(3)
C31 0.071(3) 0.058(3) 0.115(4) -0.033(3) -0.007(3) 0.001(2)
C32 0.068(3) 0.064(3) 0.062(3) 0.009(2) -0.003(2) -0.015(2)
C33 0.072(3) 0.090(4) 0.083(4) -0.002(3) -0.006(3) -0.037(3)
C34 0.046(3) 0.120(4) 0.058(3) -0.020(3) -0.001(2) -0.015(3)
C35 0.052(3) 0.105(4) 0.045(3) 0.002(3) 0.000(2) 0.009(3)
C36 0.050(3) 0.074(3) 0.047(3) 0.006(2) 0.009(2) 0.000(2)
C37 0.041(2) 0.059(3) 0.039(2) -0.006(2) 0.0096(19) 0.0068(19)
C38 0.050(3) 0.078(3) 0.049(3) -0.001(2) 0.006(2) 0.000(2)
C39 0.076(3) 0.079(3) 0.052(3) -0.003(2) 0.025(3) -0.001(3)
C40 0.101(4) 0.080(4) 0.042(3) 0.001(2) 0.007(3) -0.002(3)
C41 0.073(3) 0.070(3) 0.056(3) 0.008(2) -0.008(3) 0.008(2)
C42 0.052(3) 0.063(3) 0.049(3) 0.000(2) 0.001(2) 0.009(2)
C43 0.044(2) 0.047(2) 0.045(3) 0.0021(19) 0.009(2) -0.0022(18)
C44 0.035(2) 0.055(3) 0.039(2) -0.0019(19) 0.0046(18) 0.0012(18)
C45 0.058(3) 0.047(3) 0.057(3) -0.009(2) 0.015(2) 0.005(2)
C46 0.052(2) 0.047(3) 0.061(3) -0.008(2) 0.013(2) -0.006(2)
C47 0.040(2) 0.046(2) 0.040(2) -0.0005(18) 0.0048(18) -0.0040(17)
C48 0.034(2) 0.056(3) 0.039(2) -0.0014(19) 0.0023(18) 0.0019(18)
C49 0.039(2) 0.051(3) 0.045(2) -0.0019(19) 0.0047(19) -0.0040(18)
C50 0.037(2) 0.051(2) 0.042(2) -0.0007(19) 0.0010(18) 0.0033(18)
C51 0.040(2) 0.051(2) 0.047(2) 0.001(2) 0.0048(19) 0.0011(19)
C52 0.039(2) 0.061(3) 0.040(2) -0.003(2) 0.0013(18) -0.0052(19)
C53 0.064(3) 0.053(2) 0.102(3) -0.002(3) -0.005(3) -0.007(2)
C54 0.078(3) 0.061(3) 0.099(4) -0.020(3) -0.009(3) 0.014(2)
C55 0.073(3) 0.073(3) 0.085(3) -0.016(2) 0.005(2) 0.021(2)
C56 0.061(3) 0.069(3) 0.071(3) -0.007(2) 0.011(2) 0.015(2)
C57 0.043(2) 0.054(3) 0.051(3) -0.009(2) -0.004(2) 0.004(2)
C58 0.109(4) 0.075(4) 0.099(4) 0.004(3) 0.033(4) -0.026(3)
C59 0.041(2) 0.058(3) 0.049(3) 0.004(2) 0.004(2) -0.0007(19)
C60 0.037(2) 0.082(3) 0.054(2) 0.005(2) 0.0067(19) -0.0007(19)
C61 0.044(2) 0.097(3) 0.063(3) 0.007(3) 0.010(2) -0.003(2)
C62 0.064(3) 0.097(4) 0.079(4) 0.020(3) 0.014(3) -0.026(3)
N1 0.052(2) 0.061(2) 0.0376(19) -0.0047(16) 0.0010(16) -0.0191(17)
N2 0.0432(18) 0.048(2) 0.0443(19) -0.0053(16) 0.0034(15) -0.0049(16)
N3 0.059(2) 0.059(2) 0.078(3) -0.016(2) -0.005(2) 0.0055(19)
N4 0.062(2) 0.056(2) 0.099(3) -0.023(2) -0.010(2) 0.003(2)
N5 0.0382(18) 0.074(2) 0.0352(19) -0.0054(16) 0.0066(15) -0.0036(16)
N6 0.055(2) 0.0469(19) 0.085(2) -0.0071(19) 0.0044(19) -0.0009(17)
N7 0.0419(19) 0.059(2) 0.045(2) -0.0041(17) 0.0049(16) 0.0015(16)
N8 0.087(3) 0.069(3) 0.078(3) -0.002(2) 0.032(2) -0.021(2)
S1 0.0460(6) 0.0566(7) 0.0532(7) -0.0137(5) 0.0040(5) -0.0033(5)
S2 0.0513(6) 0.0488(6) 0.0575(7) -0.0033(5) 0.0172(5) -0.0035(5)

loop_
_atom_type_symbol
_atom_type_description
_atom_type_scat_dispersion_real
_atom_type_scat_dispersion_imag
_atom_type_scat_source
C C 0.0033 0.0016 'International Tables Vol C Tables 4.2.6.8 and 6.1.1.4'
H H 0.0000 0.0000 'International Tables Vol C Tables 4.2.6.8 and 6.1.1.4'
N N 0.0061 0.0033 'International Tables Vol C Tables 4.2.6.8 and 6.1.1.4'
S S 0.1246 0.1234 'International Tables Vol C Tables 4.2.6.8 and 6.1.1.4'

loop_
_geom_angle_atom_site_label_1
_geom_angle_atom_site_label_2
_geom_angle_atom_site_label_3
_geom_angle
C2 C1 C5 120.5(5)
C2 C1 H1 119.8
C5 C1 H1 119.8
C1 C2 C3 119.7(5)
C1 C2 H2 120.1
C3 C2 H2 120.1
C2 C3 C4 120.9(5)
C2 C3 H3 119.5
C4 C3 H3 119.5
C12 C4 C3 119.0(4)
C12 C4 H4 120.5
C3 C4 H4 120.5
C12 C5 C1 120.0(4)
C12 C5 H5 120.0
C1 C5 H5 120.0
C11 C6 C7 120.6(4)
C11 C6 H6 119.7
C7 C6 H6 119.7
C8 C7 C6 120.2(4)
C8 C7 H7 119.9
C6 C7 H7 119.9
C7 C8 C9 119.7(4)
C7 C8 H8 120.1
C9 C8 H8 120.1
C8 C9 C10 120.8(4)
C8 C9 H9 119.6
C10 C9 H9 119.6
C9 C10 C11 120.3(4)
C9 C10 H10 119.8
C11 C10 H10 119.8
C6 C11 C10 118.3(4)
C6 C11 N1 122.2(4)
C10 C11 N1 119.5(3)
C5 C12 C4 119.9(4)
C5 C12 N1 121.3(4)
C4 C12 N1 118.9(4)
C14 C13 N1 128.1(4)
C14 C13 S1 111.2(3)
N1 C13 S1 120.7(3)
C13 C14 C15 112.6(4)
C13 C14 H14 123.7
C15 C14 H14 123.7
C16 C15 C14 113.4(4)
C16 C15 H15 123.3
C14 C15 H15 123.3
C15 C16 C17 128.6(3)
C15 C16 S1 111.0(3)
C17 C16 S1 120.2(3)
C20 C17 C18 117.4(3)
C20 C17 C16 121.2(3)
C18 C17 C16 121.4(3)
C19 C18 C17 119.3(4)
C19 C18 H18 120.4
C17 C18 H18 120.4
N2 C19 C18 122.6(3)
N2 C19 C27 116.4(3)
C18 C19 C27 121.0(4)
C17 C20 C21 120.3(3)
C17 C20 H20 119.9
C21 C20 H20 119.9
N2 C21 C20 122.8(3)
N2 C21 C26 116.5(3)
C20 C21 C26 120.7(3)
N3 C22 C23 124.3(4)
N3 C22 H22 117.8
C23 C22 H22 117.8
C24 C23 C22 117.6(4)
C24 C23 H23 121.2
C22 C23 H23 121.2
C23 C24 C25 120.3(5)
C23 C24 H24 119.8
C25 C24 H24 119.8
C24 C25 C26 118.2(4)
C24 C25 H25 120.9
C26 C25 H25 120.9
N3 C26 C25 122.0(4)
N3 C26 C21 116.0(3)
C25 C26 C21 121.9(4)
N4 C27 C28 121.8(4)
N4 C27 C19 117.3(4)
C28 C27 C19 120.9(4)
C29 C28 C27 118.9(4)
C29 C28 H28 120.6
C27 C28 H28 120.6
C30 C29 C28 119.5(4)
C30 C29 H29 120.2
C28 C29 H29 120.2
C31 C30 C29 118.3(4)
C31 C30 H30 120.9
C29 C30 H30 120.9
N4 C31 C30 124.4(5)
N4 C31 H31 117.8
C30 C31 H31 117.8
C37 C32 C33 118.9(4)
C37 C32 H32 120.5
C33 C32 H32 120.5
C34 C33 C32 121.4(5)
C34 C33 H33 119.3
C32 C33 H33 119.3
C33 C34 C35 119.7(4)
C33 C34 H34 120.1
C35 C34 H34 120.1
C34 C35 C36 120.5(4)
C34 C35 H35 119.8
C36 C35 H35 119.8
C37 C36 C35 119.4(4)
C37 C36 H36 120.3
C35 C36 H36 120.3
C36 C37 C32 120.0(4)
C36 C37 N5 118.9(4)
C32 C37 N5 121.1(4)
C39 C38 C43 120.2(4)
C39 C38 H38 119.9
C43 C38 H38 119.9
C40 C39 C38 121.0(4)
C40 C39 H39 119.5
C38 C39 H39 119.5
C41 C40 C39 119.0(4)
C41 C40 H40 120.5
C39 C40 H40 120.5
C40 C41 C42 121.2(4)
C40 C41 H41 119.4
C42 C41 H41 119.4
C41 C42 C43 119.9(4)
C41 C42 H42 120.0
C43 C42 H42 120.0
C38 C43 C42 118.7(4)
C38 C43 N5 120.6(3)
C42 C43 N5 120.6(3)
C45 C44 N5 127.6(3)
C45 C44 S2 111.4(3)
N5 C44 S2 120.9(3)
C44 C45 C46 112.5(4)
C44 C45 H45 123.8
C46 C45 H45 123.8
C47 C46 C45 113.8(4)
C47 C46 H46 123.1
C45 C46 H46 123.1
C46 C47 C48 128.0(3)
C46 C47 S2 110.3(3)
C48 C47 S2 121.7(3)
C49 C48 C51 117.3(3)
C49 C48 C47 121.8(3)
C51 C48 C47 120.9(3)
C48 C49 C50 119.9(4)
C48 C49 H49 120.1
C50 C49 H49 120.1
N7 C50 C49 122.8(4)
N7 C50 C57 116.1(3)
C49 C50 C57 121.1(4)
C52 C51 C48 119.6(4)
C52 C51 H51 120.2
C48 C51 H51 120.2
N7 C52 C51 123.1(4)
N7 C52 C59 116.4(4)
C51 C52 C59 120.5(4)
N6 C53 C54 123.7(5)
N6 C53 H53 118.2
C54 C53 H53 118.2
C55 C54 C53 118.8(5)
C55 C54 H54 120.6
C53 C54 H54 120.6
C54 C55 C56 119.2(5)
C54 C55 H55 120.4
C56 C55 H55 120.4
C55 C56 C57 119.2(5)
C55 C56 H56 120.4
C57 C56 H56 120.4
N6 C57 C56 122.6(4)
N6 C57 C50 116.0(4)
C56 C57 C50 121.5(4)
N8 C58 C62 124.3(5)
N8 C58 H58 117.9
C62 C58 H58 117.9
N8 C59 C60 122.6(4)
N8 C59 C52 116.3(4)
C60 C59 C52 121.1(4)
C61 C60 C59 118.8(4)
C61 C60 H60 120.6
C59 C60 H60 120.6
C62 C61 C60 119.6(5)
C62 C61 H61 120.2
C60 C61 H61 120.2
C61 C62 C58 118.0(5)
C61 C62 H62 121.0
C58 C62 H62 121.0
C13 N1 C11 119.4(3)
C13 N1 C12 118.2(3)
C11 N1 C12 121.1(3)
C21 N2 C19 117.6(3)
C26 N3 C22 117.6(4)
C27 N4 C31 117.1(4)
C44 N5 C43 119.5(3)
C44 N5 C37 118.0(3)
C43 N5 C37 121.9(3)
C53 N6 C57 116.5(4)
C52 N7 C50 117.3(3)
C58 N8 C59 116.6(4)
C16 S1 C13 91.77(19)
C47 S2 C44 92.03(18)

loop_
_geom_bond_atom_site_label_1
_geom_bond_atom_site_label_2
_geom_bond_distance
C1 C2 1.358(7)
C1 C5 1.382(6)
C1 H1 0.9300
C2 C3 1.362(7)
C2 H2 0.9300
C3 C4 1.387(6)
C3 H3 0.9300
C4 C12 1.380(5)
C4 H4 0.9300
C5 C12 1.370(5)
C5 H5 0.9300
C6 C11 1.374(5)
C6 C7 1.393(6)
C6 H6 0.9300
C7 C8 1.354(6)
C7 H7 0.9300
C8 C9 1.367(6)
C8 H8 0.9300
C9 C10 1.374(6)
C9 H9 0.9300
C10 C11 1.388(5)
C10 H10 0.9300
C11 N1 1.417(5)
C12 N1 1.435(5)
C13 C14 1.351(5)
C13 N1 1.409(4)
C13 S1 1.739(4)
C14 C15 1.422(5)
C14 H14 0.9300
C15 C16 1.360(5)
C15 H15 0.9300
C16 C17 1.475(5)
C16 S1 1.718(4)
C17 C20 1.379(5)
C17 C18 1.398(5)
C18 C19 1.393(5)
C18 H18 0.9300
C19 N2 1.347(4)
C19 C27 1.489(5)
C20 C21 1.381(5)
C20 H20 0.9300
C21 N2 1.342(4)
C21 C26 1.491(5)
C22 N3 1.333(5)
C22 C23 1.362(6)
C22 H22 0.9300
C23 C24 1.352(6)
C23 H23 0.9300
C24 C25 1.382(6)
C24 H24 0.9300
C25 C26 1.382(5)
C25 H25 0.9300
C26 N3 1.332(5)
C27 N4 1.334(5)
C27 C28 1.389(5)
C28 C29 1.371(6)
C28 H28 0.9300
C29 C30 1.357(6)
C29 H29 0.9300
C30 C31 1.354(6)
C30 H30 0.9300
C31 N4 1.338(5)
C31 H31 0.9300
C32 C37 1.385(5)
C32 C33 1.387(6)
C32 H32 0.9300
C33 C34 1.357(6)
C33 H33 0.9300
C34 C35 1.366(6)
C34 H34 0.9300
C35 C36 1.395(6)
C35 H35 0.9300
C36 C37 1.380(5)
C36 H36 0.9300
C37 N5 1.437(5)
C38 C39 1.378(6)
C38 C43 1.386(5)
C38 H38 0.9300
C39 C40 1.369(6)
C39 H39 0.9300
C40 C41 1.365(6)
C40 H40 0.9300
C41 C42 1.382(6)
C41 H41 0.9300
C42 C43 1.386(5)
C42 H42 0.9300
C43 N5 1.411(5)
C44 C45 1.347(5)
C44 N5 1.401(4)
C44 S2 1.729(4)
C45 C46 1.416(5)
C45 H45 0.9300
C46 C47 1.362(5)
C46 H46 0.9300
C47 C48 1.469(5)
C47 S2 1.719(4)
C48 C49 1.380(5)
C48 C51 1.391(5)
C49 C50 1.387(5)
C49 H49 0.9300
C50 N7 1.341(5)
C50 C57 1.486(5)
C51 C52 1.380(5)
C51 H51 0.9300
C52 N7 1.340(5)
C52 C59 1.492(5)
C53 N6 1.337(5)
C53 C54 1.377(6)
C53 H53 0.9300
C54 C55 1.350(7)
C54 H54 0.9300
C55 C56 1.372(6)
C55 H55 0.9300
C56 C57 1.375(5)
C56 H56 0.9300
C57 N6 1.343(5)
C58 N8 1.330(6)
C58 C62 1.375(7)
C58 H58 0.9300
C59 N8 1.342(5)
C59 C60 1.376(5)
C60 C61 1.374(6)
C60 H60 0.9300
C61 C62 1.355(7)
C61 H61 0.9300
C62 H62 0.9300

loop_
_geom_hbond_atom_site_label_D
_geom_hbond_atom_site_label_H
_geom_hbond_atom_site_label_A
_geom_hbond_distance_DH
_geom_hbond_distance_HA
_geom_hbond_distance_DA
_geom_hbond_angle_DHA
_geom_hbond_site_symmetry_A
C20 H20 S1 0.93 2.67 3.078(4) 107.5 .
C18 H18 N4 0.93 2.51 2.818(5) 99.5 .
C20 H20 N3 0.93 2.46 2.781(5) 100.4 .
C28 H28 N2 0.93 2.49 2.802(5) 99.7 .
C49 H49 S2 0.93 2.72 3.117(4) 106.7 .
C49 H49 N6 0.93 2.48 2.793(5) 99.9 .
C56 H56 N7 0.93 2.49 2.796(6) 99.5 .
C3 H3 N4 0.93 2.55 3.420(6) 155.8 3_666

loop_
_geom_torsion_atom_site_label_1
_geom_torsion_atom_site_label_2
_geom_torsion_atom_site_label_3
_geom_torsion_atom_site_label_4
_geom_torsion
C5 C1 C2 C3 -2.2(8)
C1 C2 C3 C4 1.3(7)
C2 C3 C4 C12 0.5(6)
C2 C1 C5 C12 1.3(8)
C11 C6 C7 C8 0.3(7)
C6 C7 C8 C9 -0.7(7)
C7 C8 C9 C10 0.5(7)
C8 C9 C10 C11 0.0(7)
C7 C6 C11 C10 0.2(6)
C7 C6 C11 N1 -179.4(4)
C9 C10 C11 C6 -0.4(6)
C9 C10 C11 N1 179.2(4)
C1 C5 C12 C4 0.6(7)
C1 C5 C12 N1 179.6(4)
C3 C4 C12 C5 -1.4(6)
C3 C4 C12 N1 179.4(4)
N1 C13 C14 C15 176.6(4)
S1 C13 C14 C15 -0.2(4)
C13 C14 C15 C16 0.2(5)
C14 C15 C16 C17 -176.0(3)
C14 C15 C16 S1 0.0(4)
C15 C16 C17 C20 166.3(4)
S1 C16 C17 C20 -9.3(5)
C15 C16 C17 C18 -13.7(6)
S1 C16 C17 C18 170.7(3)
C20 C17 C18 C19 -2.5(5)
C16 C17 C18 C19 177.6(3)
C17 C18 C19 N2 1.8(5)
C17 C18 C19 C27 -179.8(3)
C18 C17 C20 C21 1.7(5)
C16 C17 C20 C21 -178.3(3)
C17 C20 C21 N2 -0.2(6)
C17 C20 C21 C26 -178.8(3)
N3 C22 C23 C24 -0.5(8)
C22 C23 C24 C25 0.6(8)
C23 C24 C25 C26 -0.7(8)
C24 C25 C26 N3 0.7(7)
C24 C25 C26 C21 -176.6(4)
N2 C21 C26 N3 -176.7(3)
C20 C21 C26 N3 1.9(5)
N2 C21 C26 C25 0.8(5)
C20 C21 C26 C25 179.4(4)
N2 C19 C27 N4 177.7(4)
C18 C19 C27 N4 -0.8(6)
N2 C19 C27 C28 -1.3(5)
C18 C19 C27 C28 -179.8(4)
N4 C27 C28 C29 1.8(7)
C19 C27 C28 C29 -179.2(4)
C27 C28 C29 C30 -0.5(7)
C28 C29 C30 C31 -0.8(8)
C29 C30 C31 N4 0.8(8)
C37 C32 C33 C34 1.9(7)
C32 C33 C34 C35 -1.7(8)
C33 C34 C35 C36 0.4(7)
C34 C35 C36 C37 0.7(6)
C35 C36 C37 C32 -0.5(6)
C35 C36 C37 N5 -179.6(3)
C33 C32 C37 C36 -0.8(6)
C33 C32 C37 N5 178.3(4)
C43 C38 C39 C40 1.5(7)
C38 C39 C40 C41 -0.2(7)
C39 C40 C41 C42 -0.7(7)
C40 C41 C42 C43 0.4(7)
C39 C38 C43 C42 -1.8(6)
C39 C38 C43 N5 179.7(4)
C41 C42 C43 C38 0.9(6)
C41 C42 C43 N5 179.4(4)
N5 C44 C45 C46 177.6(3)
S2 C44 C45 C46 1.3(4)
C44 C45 C46 C47 -0.5(5)
C45 C46 C47 C48 -179.6(4)
C45 C46 C47 S2 -0.5(4)
C46 C47 C48 C49 173.0(4)
S2 C47 C48 C49 -6.0(5)
C46 C47 C48 C51 -5.9(6)
S2 C47 C48 C51 175.2(3)
C51 C48 C49 C50 -0.1(5)
C47 C48 C49 C50 -179.0(3)
C48 C49 C50 N7 -0.3(5)
C48 C49 C50 C57 179.8(3)
C49 C48 C51 C52 0.1(5)
C47 C48 C51 C52 179.0(3)
C48 C51 C52 N7 0.5(6)
C48 C51 C52 C59 -179.6(3)
N6 C53 C54 C55 -1.5(7)
C53 C54 C55 C56 1.9(7)
C54 C55 C56 C57 -1.0(7)
C55 C56 C57 N6 -0.3(6)
C55 C56 C57 C50 179.9(4)
N7 C50 C57 N6 174.9(3)
C49 C50 C57 N6 -5.2(5)
N7 C50 C57 C56 -5.3(5)
C49 C50 C57 C56 174.7(4)
N7 C52 C59 N8 -162.2(4)
C51 C52 C59 N8 17.9(5)
N7 C52 C59 C60 17.9(5)
C51 C52 C59 C60 -162.1(4)
N8 C59 C60 C61 -1.0(6)
C52 C59 C60 C61 178.9(4)
C59 C60 C61 C62 1.8(6)
C60 C61 C62 C58 -1.2(7)
N8 C58 C62 C61 -0.1(8)
C14 C13 N1 C11 115.3(4)
S1 C13 N1 C11 -68.1(4)
C14 C13 N1 C12 -77.3(5)
S1 C13 N1 C12 99.4(4)
C6 C11 N1 C13 150.4(4)
C10 C11 N1 C13 -29.2(5)
C6 C11 N1 C12 -16.7(6)
C10 C11 N1 C12 163.7(4)
C5 C12 N1 C13 -42.0(5)
C4 C12 N1 C13 137.1(4)
C5 C12 N1 C11 125.3(4)
C4 C12 N1 C11 -55.6(5)
C20 C21 N2 C19 -0.5(5)
C26 C21 N2 C19 178.1(3)
C18 C19 N2 C21 -0.3(5)
C27 C19 N2 C21 -178.8(3)
C25 C26 N3 C22 -0.6(6)
C21 C26 N3 C22 176.9(4)
C23 C22 N3 C26 0.5(8)
C28 C27 N4 C31 -1.8(7)
C19 C27 N4 C31 179.2(4)
C30 C31 N4 C27 0.5(8)
C45 C44 N5 C43 -74.0(5)
S2 C44 N5 C43 102.0(4)
C45 C44 N5 C37 115.0(4)
S2 C44 N5 C37 -69.0(4)
C38 C43 N5 C44 161.3(4)
C42 C43 N5 C44 -17.1(5)
C38 C43 N5 C37 -28.0(5)
C42 C43 N5 C37 153.5(4)
C36 C37 N5 C44 -52.2(5)
C32 C37 N5 C44 128.7(4)
C36 C37 N5 C43 137.1(4)
C32 C37 N5 C43 -42.1(5)
C54 C53 N6 C57 0.2(6)
C56 C57 N6 C53 0.7(6)
C50 C57 N6 C53 -179.5(4)
C51 C52 N7 C50 -0.9(5)
C59 C52 N7 C50 179.2(3)
C49 C50 N7 C52 0.8(5)
C57 C50 N7 C52 -179.3(3)
C62 C58 N8 C59 0.9(8)
C60 C59 N8 C58 -0.3(7)
C52 C59 N8 C58 179.8(4)
C15 C16 S1 C13 -0.1(3)
C17 C16 S1 C13 176.2(3)
C14 C13 S1 C16 0.2(3)
N1 C13 S1 C16 -177.0(3)
C46 C47 S2 C44 1.1(3)
C48 C47 S2 C44 -179.8(3)
C45 C44 S2 C47 -1.3(3)
N5 C44 S2 C47 -177.9(3)
